data_4087814
loop_
_publ_author_name
'Simonneau, Antoine'
'Biberger, Tobias'
'Oestreich, Martin'

_publ_section_title
;
 The Cyclohexadienyl-Leaving-Group Approach toward Donor-Stabilized
 Silylium Ions
;
_journal_issue 16
_journal_name_full Organometallics
_journal_page_first 3927
_journal_paper_doi 10.1021/acs.organomet.5b00609
_journal_volume 34
_journal_year 2015
_chemical_formula_sum 'C21 H28 Fe Si'
_chemical_formula_weight 364.37
_space_group_IT_number 14
_space_group_name_Hall '-P 2yn'
_space_group_name_H-M_alt 'P 1 21/n 1'
_symmetry_cell_setting monoclinic
_symmetry_space_group_name_H-M 'P 1 21/n 1'
_atom_sites_solution_hydrogens geom
_atom_sites_solution_primary direct
_atom_sites_solution_secondary difmap
_audit_creation_method
;
CrysAlisPro, Agilent Technologies,
Version 1.171.37.31 (release 14-01-2014 CrysAlis171 .NET)
(compiled Jan 14 2014,18:38:05)
;
_cell_angle_alpha 90.00
_cell_angle_beta 93.483(3)
_cell_angle_gamma 90.00
_cell_formula_units_Z 8
_cell_length_a 9.4111(3)
_cell_length_b 18.4555(5)
_cell_length_c 21.4276(8)
_cell_measurement_reflns_used 3682
_cell_measurement_temperature 150(2)
_cell_measurement_theta_max 73.4710
_cell_measurement_theta_min 3.2010
_cell_volume 3714.8(2)
_computing_cell_refinement
;
CrysAlisPro, Agilent Technologies,
Version 1.171.37.31 (release 14-01-2014 CrysAlis171 .NET)
(compiled Jan 14 2014,18:38:05)
;
_computing_data_collection
;
CrysAlisPro, Agilent Technologies,
Version 1.171.37.31 (release 14-01-2014 CrysAlis171 .NET)
(compiled Jan 14 2014,18:38:05)
;
_computing_data_reduction
;
CrysAlisPro, Agilent Technologies,
Version 1.171.37.31 (release 14-01-2014 CrysAlis171 .NET)
(compiled Jan 14 2014,18:38:05)
;
_computing_structure_refinement 'SHELXL-97 (Sheldrick, 1997)'
_computing_structure_solution 'SHELXS-97 (Sheldrick, 1990)'
_diffrn_ambient_environment N~2~
_diffrn_ambient_temperature 150.00(10)
_diffrn_detector 'CCD plate'
_diffrn_detector_type Atlas
_diffrn_measured_fraction_theta_full 0.998
_diffrn_measured_fraction_theta_max 0.998
_diffrn_measurement_device 'four-circle diffractometer'
_diffrn_measurement_device_type 'SuperNova, Single source at offset, Atlas'
_diffrn_measurement_method '\w scans'
_diffrn_radiation_monochromator mirror
_diffrn_radiation_probe x-ray
_diffrn_radiation_type 'Cu K\a'
_diffrn_radiation_wavelength 1.54184
_diffrn_reflns_av_R_equivalents 0.0534
_diffrn_reflns_av_sigmaI/netI 0.0702
_diffrn_reflns_limit_h_max 11
_diffrn_reflns_limit_h_min -11
_diffrn_reflns_limit_k_max 22
_diffrn_reflns_limit_k_min -20
_diffrn_reflns_limit_l_max 25
_diffrn_reflns_limit_l_min -24
_diffrn_reflns_number 13994
_diffrn_reflns_theta_full 67.50
_diffrn_reflns_theta_max 67.50
_diffrn_reflns_theta_min 3.16
_diffrn_source 'sealed X-ray tube'
_diffrn_source_type 'SuperNova (Cu) X-ray Source'
_exptl_absorpt_coefficient_mu 7.080
_exptl_absorpt_correction_T_max 0.3791
_exptl_absorpt_correction_T_min 0.2928
_exptl_absorpt_correction_type multi-scan
_exptl_absorpt_process_details
;
CrysAlisPro, Agilent Technologies,
Version 1.171.37.31 (release 14-01-2014 CrysAlis171 .NET)
(compiled Jan 14 2014,18:38:05)
Empirical absorption correction using spherical harmonics,
 implemented in SCALE3 ABSPACK scaling algorithm.
;
_exptl_crystal_colour yellow
_exptl_crystal_density_diffrn 1.303
_exptl_crystal_density_method 'not measured'
_exptl_crystal_description block
_exptl_crystal_F_000 1552
_exptl_crystal_size_max 0.23
_exptl_crystal_size_mid 0.17
_exptl_crystal_size_min 0.17
_refine_diff_density_max 1.021
_refine_diff_density_min -0.509
_refine_diff_density_rms 0.083
_refine_ls_extinction_method none
_refine_ls_goodness_of_fit_ref 1.075
_refine_ls_hydrogen_treatment constr
_refine_ls_matrix_type full
_refine_ls_number_parameters 423
_refine_ls_number_reflns 6684
_refine_ls_number_restraints 0
_refine_ls_restrained_S_all 1.075
_refine_ls_R_factor_all 0.0896
_refine_ls_R_factor_gt 0.0624
_refine_ls_shift/su_max 0.001
_refine_ls_shift/su_mean 0.000
_refine_ls_structure_factor_coef Fsqd
_refine_ls_weighting_details 'calc w=1/[\s^2^(Fo^2^)+(0.0667P)^2^+6.2023P] where P=(Fo^2^+2Fc^2^)/3'
_refine_ls_weighting_scheme calc
_refine_ls_wR_factor_gt 0.1534
_refine_ls_wR_factor_ref 0.1672
_reflns_number_gt 4873
_reflns_number_total 6684
_reflns_threshold_expression >2sigma(I)
_cod_data_source_file om5b00609_si_002.cif
_cod_data_source_block cu-466
_cod_original_sg_symbol_H-M P21/n
_cod_database_code 4087814

loop_
_symmetry_equiv_pos_as_xyz
'x, y, z'
'-x+1/2, y+1/2, -z+1/2'
'-x, -y, -z'
'x-1/2, -y-1/2, z-1/2'

loop_
_atom_site_label
_atom_site_type_symbol
_atom_site_fract_x
_atom_site_fract_y
_atom_site_fract_z
_atom_site_U_iso_or_equiv
_atom_site_adp_type
_atom_site_occupancy
_atom_site_symmetry_multiplicity
_atom_site_calc_flag
_atom_site_refinement_flags
Fe1 Fe 0.80606(7) 0.56166(4) 0.14034(3) 0.0228(2) Uani 1 1 d .
Fe2 Fe 0.30782(7) 0.78861(4) 0.14829(4) 0.0232(2) Uani 1 1 d .
Si1 Si 0.70363(13) 0.37301(7) 0.12331(6) 0.0231(3) Uani 1 1 d .
Si2 Si 0.22119(12) 0.97901(6) 0.13632(6) 0.0212(3) Uani 1 1 d .
C1 C 0.6331(5) 0.6247(3) 0.1156(3) 0.0338(12) Uani 1 1 d .
H1A H 0.5762 0.6231 0.0747 0.041 Uiso 1 1 calc R
C2 C 0.6062(5) 0.5837(3) 0.1695(3) 0.0324(12) Uani 1 1 d .
H2A H 0.5275 0.5478 0.1731 0.039 Uiso 1 1 calc R
C3 C 0.7126(5) 0.6018(3) 0.2176(3) 0.0333(12) Uani 1 1 d .
H3A H 0.7214 0.5811 0.2608 0.040 Uiso 1 1 calc R
C4 C 0.8045(5) 0.6546(3) 0.1924(3) 0.0357(13) Uani 1 1 d .
H4A H 0.8891 0.6774 0.2150 0.043 Uiso 1 1 calc R
C5 C 0.7565(6) 0.6681(3) 0.1295(3) 0.0389(13) Uani 1 1 d .
H5A H 0.8002 0.7027 0.1003 0.047 Uiso 1 1 calc R
C6 C 0.8261(5) 0.4525(2) 0.1194(2) 0.0226(10) Uani 1 1 d .
C7 C 0.9272(5) 0.4755(2) 0.1688(2) 0.0274(11) Uani 1 1 d .
H7A H 0.9351 0.4553 0.2122 0.033 Uiso 1 1 calc R
C8 C 1.0140(5) 0.5308(3) 0.1459(2) 0.0303(11) Uani 1 1 d .
H8A H 1.0938 0.5561 0.1700 0.036 Uiso 1 1 calc R
C9 C 0.9673(5) 0.5442(3) 0.0825(2) 0.0315(11) Uani 1 1 d .
H9A H 1.0081 0.5807 0.0542 0.038 Uiso 1 1 calc R
C10 C 0.8523(5) 0.4965(3) 0.0667(2) 0.0261(10) Uani 1 1 d .
H10A H 0.7972 0.4947 0.0253 0.031 Uiso 1 1 calc R
C11 C 0.5554(5) 0.3836(3) 0.0587(2) 0.0292(11) Uani 1 1 d .
H11A H 0.6005 0.3848 0.0176 0.035 Uiso 1 1 calc R
C12 C 0.4482(6) 0.3231(3) 0.0566(3) 0.0385(13) Uani 1 1 d .
H12A H 0.4771 0.2771 0.0421 0.046 Uiso 1 1 calc R
C13 C 0.3151(6) 0.3299(3) 0.0738(3) 0.0430(14) Uani 1 1 d .
H13A H 0.2551 0.2885 0.0712 0.052 Uiso 1 1 calc R
C14 C 0.2553(6) 0.3987(3) 0.0967(3) 0.0441(14) Uani 1 1 d .
H14A H 0.2426 0.3947 0.1421 0.053 Uiso 1 1 calc R
H14B H 0.1607 0.4073 0.0753 0.053 Uiso 1 1 calc R
C15 C 0.3508(5) 0.4613(3) 0.0851(3) 0.0362(12) Uani 1 1 d .
H15A H 0.3149 0.5088 0.0910 0.043 Uiso 1 1 calc R
C16 C 0.4823(5) 0.4548(3) 0.0671(2) 0.0294(11) Uani 1 1 d .
H16A H 0.5335 0.4978 0.0591 0.035 Uiso 1 1 calc R
C17 C 0.8149(5) 0.2875(3) 0.1115(2) 0.0276(11) Uani 1 1 d .
C18 C 0.7293(6) 0.2183(3) 0.1221(3) 0.0497(16) Uani 1 1 d .
H18A H 0.7909 0.1760 0.1183 0.075 Uiso 1 1 calc R
H18B H 0.6491 0.2154 0.0908 0.075 Uiso 1 1 calc R
H18C H 0.6932 0.2194 0.1641 0.075 Uiso 1 1 calc R
C19 C 0.8670(7) 0.2868(3) 0.0452(3) 0.0450(14) Uani 1 1 d .
H19A H 0.9276 0.2443 0.0400 0.068 Uiso 1 1 calc R
H19B H 0.9218 0.3310 0.0383 0.068 Uiso 1 1 calc R
H19C H 0.7850 0.2847 0.0148 0.068 Uiso 1 1 calc R
C20 C 0.9436(5) 0.2875(3) 0.1588(3) 0.0353(12) Uani 1 1 d .
H20A H 1.0010 0.2441 0.1527 0.053 Uiso 1 1 calc R
H20B H 0.9107 0.2876 0.2013 0.053 Uiso 1 1 calc R
H20C H 1.0014 0.3308 0.1526 0.053 Uiso 1 1 calc R
C21 C 0.6237(6) 0.3690(3) 0.2008(2) 0.0369(12) Uani 1 1 d .
H21A H 0.5765 0.4151 0.2088 0.055 Uiso 1 1 calc R
H21B H 0.6988 0.3602 0.2336 0.055 Uiso 1 1 calc R
H21C H 0.5538 0.3296 0.2006 0.055 Uiso 1 1 calc R
C22 C 0.2128(6) 0.7503(3) 0.2255(3) 0.0349(12) Uani 1 1 d .
H22A H 0.2253 0.7700 0.2689 0.042 Uiso 1 1 calc R
C23 C 0.1073(5) 0.7721(3) 0.1784(2) 0.0317(11) Uani 1 1 d .
H23A H 0.0336 0.8104 0.1832 0.038 Uiso 1 1 calc R
C24 C 0.1263(5) 0.7315(3) 0.1236(3) 0.0332(12) Uani 1 1 d .
H24A H 0.0681 0.7357 0.0831 0.040 Uiso 1 1 calc R
C25 C 0.2432(6) 0.6838(3) 0.1362(3) 0.0377(13) Uani 1 1 d .
H25A H 0.2814 0.6484 0.1061 0.045 Uiso 1 1 calc R
C26 C 0.2969(6) 0.6949(3) 0.1991(3) 0.0388(13) Uani 1 1 d .
H26A H 0.3790 0.6689 0.2208 0.047 Uiso 1 1 calc R
C27 C 0.3374(5) 0.8972(2) 0.1295(2) 0.0226(10) Uani 1 1 d .
C28 C 0.3620(5) 0.8542(2) 0.0761(2) 0.0271(10) Uani 1 1 d .
H28A H 0.3084 0.8581 0.0345 0.032 Uiso 1 1 calc R
C29 C 0.4731(5) 0.8037(3) 0.0917(2) 0.0306(11) Uani 1 1 d .
H29A H 0.5113 0.7668 0.0629 0.037 Uiso 1 1 calc R
C30 C 0.5183(5) 0.8140(3) 0.1553(3) 0.0320(12) Uani 1 1 d .
H30A H 0.5950 0.7862 0.1792 0.038 Uiso 1 1 calc R
C31 C 0.4356(5) 0.8717(2) 0.1791(2) 0.0279(11) Uani 1 1 d .
H31A H 0.4440 0.8910 0.2228 0.034 Uiso 1 1 calc R
C32 C 0.0643(5) 0.9772(2) 0.0752(2) 0.0250(10) Uani 1 1 d .
H32A H 0.1015 0.9925 0.0345 0.030 Uiso 1 1 calc R
C33 C 0.0006(5) 0.9034(3) 0.0656(3) 0.0339(12) Uani 1 1 d .
H33A H 0.0554 0.8676 0.0461 0.041 Uiso 1 1 calc R
C34 C -0.1274(6) 0.8847(3) 0.0827(3) 0.0403(14) Uani 1 1 d .
H34A H -0.1593 0.8365 0.0750 0.048 Uiso 1 1 calc R
C35 C -0.2243(5) 0.9363(3) 0.1138(3) 0.0387(13) Uani 1 1 d .
H35A H -0.3220 0.9315 0.0944 0.046 Uiso 1 1 calc R
H35B H -0.2270 0.9235 0.1586 0.046 Uiso 1 1 calc R
C36 C -0.1760(5) 1.0128(3) 0.1082(3) 0.0374(13) Uani 1 1 d .
H36A H -0.2400 1.0505 0.1177 0.045 Uiso 1 1 calc R
C37 C -0.0483(5) 1.0309(3) 0.0906(3) 0.0322(12) Uani 1 1 d .
H37A H -0.0266 1.0809 0.0876 0.039 Uiso 1 1 calc R
C38 C 0.3381(5) 1.0613(2) 0.1226(2) 0.0233(10) Uani 1 1 d .
C39 C 0.4098(6) 1.0523(3) 0.0602(2) 0.0353(12) Uani 1 1 d .
H39A H 0.4727 1.0936 0.0540 0.053 Uiso 1 1 calc R
H39B H 0.3365 1.0501 0.0257 0.053 Uiso 1 1 calc R
H39C H 0.4655 1.0074 0.0612 0.053 Uiso 1 1 calc R
C40 C 0.2549(6) 1.1321(3) 0.1208(3) 0.0404(14) Uani 1 1 d .
H40A H 0.3211 1.1729 0.1188 0.061 Uiso 1 1 calc R
H40B H 0.2017 1.1362 0.1586 0.061 Uiso 1 1 calc R
H40C H 0.1884 1.1327 0.0838 0.061 Uiso 1 1 calc R
C41 C 0.4559(5) 1.0658(3) 0.1754(2) 0.0343(12) Uani 1 1 d .
H41A H 0.5214 1.1053 0.1667 0.051 Uiso 1 1 calc R
H41B H 0.5084 1.0199 0.1779 0.051 Uiso 1 1 calc R
H41C H 0.4131 1.0750 0.2152 0.051 Uiso 1 1 calc R
C42 C 0.1527(6) 0.9830(3) 0.2165(2) 0.0339(12) Uani 1 1 d .
H42A H 0.2315 0.9753 0.2478 0.051 Uiso 1 1 calc R
H42B H 0.0807 0.9453 0.2207 0.051 Uiso 1 1 calc R
H42C H 0.1100 1.0307 0.2231 0.051 Uiso 1 1 calc R

loop_
_atom_site_aniso_label
_atom_site_aniso_U_11
_atom_site_aniso_U_22
_atom_site_aniso_U_33
_atom_site_aniso_U_23
_atom_site_aniso_U_13
_atom_site_aniso_U_12
Fe1 0.0183(4) 0.0182(4) 0.0325(4) 0.0006(3) 0.0062(3) 0.0018(3)
Fe2 0.0202(4) 0.0174(4) 0.0328(4) 0.0003(3) 0.0073(3) -0.0011(3)
Si1 0.0200(6) 0.0218(6) 0.0282(7) 0.0000(5) 0.0081(5) -0.0003(5)
Si2 0.0184(6) 0.0169(6) 0.0291(7) -0.0003(5) 0.0074(5) -0.0019(5)
C1 0.025(2) 0.029(3) 0.049(3) 0.000(2) 0.007(2) 0.014(2)
C2 0.024(3) 0.027(3) 0.047(3) -0.005(2) 0.011(2) 0.010(2)
C3 0.031(3) 0.030(3) 0.040(3) -0.009(2) 0.012(2) 0.004(2)
C4 0.028(3) 0.019(2) 0.061(4) -0.012(2) 0.010(3) 0.001(2)
C5 0.034(3) 0.028(3) 0.055(4) 0.005(2) 0.006(3) 0.004(2)
C6 0.020(2) 0.018(2) 0.031(3) -0.0007(18) 0.0081(19) 0.0030(18)
C7 0.023(2) 0.020(2) 0.039(3) 0.000(2) 0.001(2) 0.0046(19)
C8 0.021(2) 0.024(2) 0.046(3) -0.006(2) 0.003(2) 0.003(2)
C9 0.026(3) 0.033(3) 0.037(3) 0.000(2) 0.013(2) -0.001(2)
C10 0.024(2) 0.025(2) 0.030(3) 0.0004(19) 0.006(2) 0.0033(19)
C11 0.022(2) 0.034(3) 0.032(3) 0.000(2) 0.004(2) -0.002(2)
C12 0.039(3) 0.030(3) 0.046(3) -0.009(2) -0.004(3) 0.000(2)
C13 0.028(3) 0.030(3) 0.071(4) 0.006(3) -0.004(3) -0.012(2)
C14 0.023(3) 0.041(3) 0.069(4) 0.004(3) 0.008(3) 0.001(2)
C15 0.026(3) 0.034(3) 0.049(3) 0.000(2) -0.001(2) 0.004(2)
C16 0.022(2) 0.028(3) 0.037(3) 0.006(2) -0.003(2) -0.004(2)
C17 0.025(2) 0.024(2) 0.035(3) 0.001(2) 0.008(2) 0.003(2)
C18 0.040(3) 0.019(3) 0.090(5) 0.001(3) 0.007(3) -0.004(2)
C19 0.050(4) 0.042(3) 0.045(4) -0.010(3) 0.012(3) 0.010(3)
C20 0.027(3) 0.027(3) 0.052(3) -0.001(2) 0.004(2) 0.009(2)
C21 0.034(3) 0.044(3) 0.034(3) 0.003(2) 0.017(2) 0.004(2)
C22 0.036(3) 0.031(3) 0.040(3) 0.008(2) 0.014(2) -0.004(2)
C23 0.023(2) 0.032(3) 0.041(3) 0.005(2) 0.011(2) -0.005(2)
C24 0.027(3) 0.029(3) 0.045(3) -0.005(2) 0.010(2) -0.014(2)
C25 0.036(3) 0.014(2) 0.064(4) -0.005(2) 0.016(3) -0.005(2)
C26 0.038(3) 0.026(3) 0.054(4) 0.014(2) 0.012(3) 0.002(2)
C27 0.019(2) 0.016(2) 0.034(3) 0.0024(18) 0.0077(19) -0.0001(18)
C28 0.025(2) 0.021(2) 0.036(3) 0.000(2) 0.005(2) -0.0011(19)
C29 0.032(3) 0.018(2) 0.043(3) 0.000(2) 0.015(2) 0.003(2)
C30 0.021(2) 0.024(3) 0.052(3) 0.006(2) 0.007(2) 0.000(2)
C31 0.022(2) 0.020(2) 0.042(3) 0.000(2) 0.002(2) -0.0056(19)
C32 0.017(2) 0.025(2) 0.033(3) 0.002(2) 0.0068(19) 0.0019(19)
C33 0.023(3) 0.031(3) 0.047(3) -0.004(2) -0.005(2) 0.003(2)
C34 0.032(3) 0.020(3) 0.067(4) 0.007(2) -0.010(3) -0.007(2)
C35 0.024(3) 0.043(3) 0.050(3) 0.014(3) 0.005(2) -0.003(2)
C36 0.022(3) 0.042(3) 0.049(3) -0.002(3) 0.008(2) 0.005(2)
C37 0.023(2) 0.021(2) 0.053(3) 0.001(2) 0.004(2) 0.001(2)
C38 0.023(2) 0.015(2) 0.032(3) 0.0016(19) 0.0047(19) 0.0001(18)
C39 0.031(3) 0.037(3) 0.039(3) 0.003(2) 0.013(2) -0.011(2)
C40 0.035(3) 0.022(3) 0.065(4) 0.001(2) 0.005(3) -0.010(2)
C41 0.028(3) 0.035(3) 0.040(3) 0.003(2) 0.004(2) -0.008(2)
C42 0.034(3) 0.033(3) 0.037(3) 0.000(2) 0.018(2) -0.001(2)

loop_
_atom_type_symbol
_atom_type_description
_atom_type_scat_dispersion_real
_atom_type_scat_dispersion_imag
_atom_type_scat_source
C C 0.0181 0.0091 'International Tables Vol C Tables 4.2.6.8 and 6.1.1.4'
H H 0.0000 0.0000 'International Tables Vol C Tables 4.2.6.8 and 6.1.1.4'
Si Si 0.2541 0.3302 'International Tables Vol C Tables 4.2.6.8 and 6.1.1.4'
Fe Fe -1.1336 3.1974 'International Tables Vol C Tables 4.2.6.8 and 6.1.1.4'

loop_
_geom_angle_atom_site_label_1
_geom_angle_atom_site_label_2
_geom_angle_atom_site_label_3
_geom_angle
C7 Fe1 C5 156.1(2)
C7 Fe1 C8 40.73(19)
C5 Fe1 C8 119.4(2)
C7 Fe1 C9 68.5(2)
C5 Fe1 C9 105.0(2)
C8 Fe1 C9 40.9(2)
C7 Fe1 C1 161.5(2)
C5 Fe1 C1 41.0(2)
C8 Fe1 C1 157.3(2)
C9 Fe1 C1 122.8(2)
C7 Fe1 C4 121.0(2)
C5 Fe1 C4 40.7(2)
C8 Fe1 C4 103.9(2)
C9 Fe1 C4 119.6(2)
C1 Fe1 C4 68.4(2)
C7 Fe1 C10 68.31(19)
C5 Fe1 C10 122.5(2)
C8 Fe1 C10 68.49(19)
C9 Fe1 C10 40.59(19)
C1 Fe1 C10 109.7(2)
C4 Fe1 C10 156.8(2)
C7 Fe1 C2 124.8(2)
C5 Fe1 C2 68.6(2)
C8 Fe1 C2 158.6(2)
C9 Fe1 C2 160.4(2)
C1 Fe1 C2 40.4(2)
C4 Fe1 C2 68.4(2)
C10 Fe1 C2 126.1(2)
C7 Fe1 C3 107.4(2)
C5 Fe1 C3 68.7(2)
C8 Fe1 C3 120.6(2)
C9 Fe1 C3 156.1(2)
C1 Fe1 C3 68.4(2)
C4 Fe1 C3 40.8(2)
C10 Fe1 C3 161.8(2)
C2 Fe1 C3 40.7(2)
C7 Fe1 C6 41.19(18)
C5 Fe1 C6 159.8(2)
C8 Fe1 C6 69.00(18)
C9 Fe1 C6 68.57(19)
C1 Fe1 C6 125.3(2)
C4 Fe1 C6 159.3(2)
C10 Fe1 C6 40.37(18)
C2 Fe1 C6 110.73(19)
C3 Fe1 C6 124.9(2)
C30 Fe2 C31 41.24(19)
C30 Fe2 C25 120.6(2)
C31 Fe2 C25 157.2(2)
C30 Fe2 C29 40.6(2)
C31 Fe2 C29 68.5(2)
C25 Fe2 C29 106.6(2)
C30 Fe2 C24 158.6(2)
C31 Fe2 C24 159.8(2)
C25 Fe2 C24 40.7(2)
C29 Fe2 C24 124.6(2)
C30 Fe2 C26 103.6(2)
C31 Fe2 C26 120.8(2)
C25 Fe2 C26 40.8(2)
C29 Fe2 C26 119.6(2)
C24 Fe2 C26 68.6(2)
C30 Fe2 C28 68.5(2)
C31 Fe2 C28 68.3(2)
C25 Fe2 C28 123.4(2)
C29 Fe2 C28 40.66(19)
C24 Fe2 C28 110.5(2)
C26 Fe2 C28 157.0(2)
C30 Fe2 C22 119.4(2)
C31 Fe2 C22 106.0(2)
C25 Fe2 C22 68.5(2)
C29 Fe2 C22 155.1(2)
C24 Fe2 C22 68.5(2)
C26 Fe2 C22 40.8(2)
C28 Fe2 C22 161.9(2)
C30 Fe2 C23 157.1(2)
C31 Fe2 C23 123.1(2)
C25 Fe2 C23 68.1(2)
C29 Fe2 C23 162.0(2)
C24 Fe2 C23 40.3(2)
C26 Fe2 C23 68.3(2)
C28 Fe2 C23 126.8(2)
C22 Fe2 C23 40.7(2)
C30 Fe2 C27 69.44(18)
C31 Fe2 C27 41.20(18)
C25 Fe2 C27 159.7(2)
C29 Fe2 C27 68.71(18)
C24 Fe2 C27 124.6(2)
C26 Fe2 C27 159.0(2)
C28 Fe2 C27 40.43(18)
C22 Fe2 C27 124.1(2)
C23 Fe2 C27 110.02(19)
C21 Si1 C6 110.7(2)
C21 Si1 C11 109.4(2)
C6 Si1 C11 108.1(2)
C21 Si1 C17 109.8(2)
C6 Si1 C17 107.2(2)
C11 Si1 C17 111.6(2)
C42 Si2 C27 109.8(2)
C42 Si2 C38 110.1(2)
C27 Si2 C38 106.5(2)
C42 Si2 C32 109.5(2)
C27 Si2 C32 111.3(2)
C38 Si2 C32 109.7(2)
C2 C1 C5 108.3(5)
C2 C1 Fe1 70.3(3)
C5 C1 Fe1 69.0(3)
C1 C2 C3 108.0(5)
C1 C2 Fe1 69.3(3)
C3 C2 Fe1 69.7(3)
C4 C3 C2 107.5(5)
C4 C3 Fe1 69.1(3)
C2 C3 Fe1 69.6(3)
C5 C4 C3 108.3(5)
C5 C4 Fe1 69.0(3)
C3 C4 Fe1 70.1(3)
C4 C5 C1 107.9(5)
C4 C5 Fe1 70.3(3)
C1 C5 Fe1 70.1(3)
C10 C6 C7 106.0(4)
C10 C6 Si1 128.3(4)
C7 C6 Si1 125.3(4)
C10 C6 Fe1 68.9(3)
C7 C6 Fe1 67.7(2)
Si1 C6 Fe1 133.4(2)
C8 C7 C6 109.0(4)
C8 C7 Fe1 69.8(3)
C6 C7 Fe1 71.1(3)
C7 C8 C9 107.8(4)
C7 C8 Fe1 69.5(3)
C9 C8 Fe1 69.9(3)
C10 C9 C8 107.9(4)
C10 C9 Fe1 70.0(3)
C8 C9 Fe1 69.2(3)
C9 C10 C6 109.3(4)
C9 C10 Fe1 69.4(3)
C6 C10 Fe1 70.7(3)
C16 C11 C12 110.0(4)
C16 C11 Si1 108.8(3)
C12 C11 Si1 113.8(4)
C13 C12 C11 124.2(5)
C12 C13 C14 123.6(5)
C13 C14 C15 111.3(5)
C16 C15 C14 124.1(5)
C15 C16 C11 124.0(5)
C19 C17 C20 109.2(4)
C19 C17 C18 109.4(5)
C20 C17 C18 107.6(4)
C19 C17 Si1 109.8(3)
C20 C17 Si1 109.2(3)
C18 C17 Si1 111.7(4)
C23 C22 C26 107.4(5)
C23 C22 Fe2 69.7(3)
C26 C22 Fe2 69.5(3)
C24 C23 C22 108.7(5)
C24 C23 Fe2 69.6(3)
C22 C23 Fe2 69.6(3)
C23 C24 C25 107.7(5)
C23 C24 Fe2 70.0(3)
C25 C24 Fe2 69.3(3)
C24 C25 C26 108.5(5)
C24 C25 Fe2 70.0(3)
C26 C25 Fe2 70.0(3)
C25 C26 C22 107.7(5)
C25 C26 Fe2 69.2(3)
C22 C26 Fe2 69.7(3)
C28 C27 C31 106.3(4)
C28 C27 Si2 129.5(4)
C31 C27 Si2 123.8(4)
C28 C27 Fe2 69.2(3)
C31 C27 Fe2 68.2(2)
Si2 C27 Fe2 132.8(2)
C27 C28 C29 109.2(4)
C27 C28 Fe2 70.3(3)
C29 C28 Fe2 69.5(3)
C30 C29 C28 108.2(4)
C30 C29 Fe2 69.1(3)
C28 C29 Fe2 69.8(3)
C29 C30 C31 107.7(4)
C29 C30 Fe2 70.3(3)
C31 C30 Fe2 69.4(3)
C30 C31 C27 108.6(4)
C30 C31 Fe2 69.3(3)
C27 C31 Fe2 70.6(3)
C33 C32 C37 110.4(4)
C33 C32 Si2 113.3(3)
C37 C32 Si2 111.3(3)
C34 C33 C32 124.1(5)
C33 C34 C35 123.0(5)
C36 C35 C34 111.5(4)
C37 C36 C35 123.3(5)
C36 C37 C32 124.2(5)
C40 C38 C41 108.7(4)
C40 C38 C39 108.7(4)
C41 C38 C39 108.0(4)
C40 C38 Si2 112.7(3)
C41 C38 Si2 109.0(3)
C39 C38 Si2 109.5(3)

loop_
_geom_bond_atom_site_label_1
_geom_bond_atom_site_label_2
_geom_bond_distance
Fe1 C7 2.029(5)
Fe1 C5 2.029(5)
Fe1 C8 2.034(5)
Fe1 C9 2.042(5)
Fe1 C1 2.044(5)
Fe1 C4 2.046(5)
Fe1 C10 2.051(5)
Fe1 C2 2.058(5)
Fe1 C3 2.058(5)
Fe1 C6 2.075(4)
Fe2 C30 2.032(5)
Fe2 C31 2.034(5)
Fe2 C25 2.040(5)
Fe2 C29 2.049(5)
Fe2 C24 2.049(5)
Fe2 C26 2.050(5)
Fe2 C28 2.053(5)
Fe2 C22 2.053(5)
Fe2 C23 2.054(5)
Fe2 C27 2.067(4)
Si1 C21 1.865(5)
Si1 C6 1.871(5)
Si1 C11 1.915(5)
Si1 C17 1.918(5)
Si2 C42 1.874(5)
Si2 C27 1.875(5)
Si2 C38 1.908(5)
Si2 C32 1.913(5)
C1 C2 1.416(7)
C1 C5 1.426(8)
C2 C3 1.432(7)
C3 C4 1.430(7)
C4 C5 1.417(8)
C6 C10 1.424(6)
C6 C7 1.444(7)
C7 C8 1.414(7)
C8 C9 1.424(7)
C9 C10 1.420(7)
C11 C16 1.498(7)
C11 C12 1.504(7)
C12 C13 1.333(8)
C13 C14 1.484(8)
C14 C15 1.494(7)
C15 C16 1.324(7)
C17 C19 1.531(7)
C17 C20 1.531(7)
C17 C18 1.534(7)
C22 C23 1.430(7)
C22 C26 1.430(8)
C23 C24 1.414(7)
C24 C25 1.423(8)
C25 C26 1.424(8)
C27 C28 1.423(7)
C27 C31 1.443(7)
C28 C29 1.425(7)
C29 C30 1.415(7)
C30 C31 1.432(7)
C32 C33 1.498(7)
C32 C37 1.502(6)
C33 C34 1.326(7)
C34 C35 1.502(8)
C35 C36 1.491(7)
C36 C37 1.323(7)
C38 C40 1.522(7)
C38 C41 1.537(7)
C38 C39 1.543(7)
